data_7153840
loop_
_publ_author_name
'Ruiz, J\'er\'emy'
'Mallet-Ladeira, Sonia'
'Maynadier, Marjorie'
'Vial, Henri'
'Andr\'e-Barr\`es, Christiane'

_publ_section_title
;
 Design, synthesis and evaluation of new tricyclic endoperoxides as
 potential antiplasmodial agents.
;
_journal_issue 28
_journal_name_full 'Organic &amp; biomolecular chemistry'
_journal_page_first 5212
_journal_page_last 5221
_journal_paper_doi 10.1039/c4ob00787e
_journal_volume 12
_journal_year 2014
_chemical_compound_source 'synthesis as described'
_chemical_formula_moiety 'C12 H16 O4'
_chemical_formula_sum 'C12 H16 O4'
_chemical_formula_weight 224.25
_chemical_name_systematic
;
 ?
;
_space_group_IT_number 2
_symmetry_cell_setting triclinic
_symmetry_Int_Tables_number 2
_symmetry_space_group_name_Hall '-P 1'
_symmetry_space_group_name_H-M 'P -1'
_atom_sites_solution_hydrogens geom
_atom_sites_solution_primary direct
_atom_sites_solution_secondary difmap
_cell_angle_alpha 110.196(4)
_cell_angle_beta 95.635(4)
_cell_angle_gamma 101.286(4)
_cell_formula_units_Z 2
_cell_length_a 6.4719(5)
_cell_length_b 8.7411(6)
_cell_length_c 10.9321(8)
_cell_measurement_reflns_used 4870
_cell_measurement_temperature 193(2)
_cell_measurement_theta_max 31.07
_cell_measurement_theta_min 2.56
_cell_measurement_wavelength 0.71073
_cell_volume 559.89(7)
_computing_cell_refinement 'APEX2 and SAINT (Bruker, 2006)'
_computing_data_collection 'APEX2 (Bruker, 2006)'
_computing_data_reduction 'SAINT (Bruker, 2006)'
_computing_molecular_graphics 'Ortep-3 for Windows (Farrugia, 1997)'
_computing_publication_material 'WinGX publication routines (Farrugia, 1999)'
_computing_structure_refinement 'SHELXL-97 (Sheldrick, 2008)'
_computing_structure_solution 'SHELXS-97 (Sheldrick, 2008)'
_diffrn_ambient_temperature 193(2)
_diffrn_measured_fraction_theta_full 0.991
_diffrn_measured_fraction_theta_max 0.991
_diffrn_measurement_device_type 'CCD area detector'
_diffrn_measurement_method 'phi and omega scans'
_diffrn_radiation_monochromator graphite
_diffrn_radiation_probe x-ray
_diffrn_radiation_source 'fine-focus sealed tube'
_diffrn_radiation_type MoK\a
_diffrn_radiation_wavelength 0.71073
_diffrn_reflns_av_R_equivalents 0.0203
_diffrn_reflns_av_unetI/netI 0.0206
_diffrn_reflns_limit_h_max 8
_diffrn_reflns_limit_h_min -8
_diffrn_reflns_limit_k_max 11
_diffrn_reflns_limit_k_min -11
_diffrn_reflns_limit_l_max 14
_diffrn_reflns_limit_l_min -14
_diffrn_reflns_number 10737
_diffrn_reflns_theta_full 28.28
_diffrn_reflns_theta_max 28.28
_diffrn_reflns_theta_min 2.56
_exptl_absorpt_coefficient_mu 0.099
_exptl_absorpt_correction_T_max 0.9882
_exptl_absorpt_correction_T_min 0.9766
_exptl_absorpt_correction_type multi-scan
_exptl_absorpt_process_details 'SADABS (Bruker-AXS)'
_exptl_crystal_colour colourless
_exptl_crystal_density_diffrn 1.33
_exptl_crystal_density_method 'not measured'
_exptl_crystal_description block
_exptl_crystal_F_000 240
_exptl_crystal_size_max 0.24
_exptl_crystal_size_mid 0.2
_exptl_crystal_size_min 0.12
_refine_diff_density_max 0.372
_refine_diff_density_min -0.201
_refine_diff_density_rms 0.042
_refine_ls_extinction_method none
_refine_ls_goodness_of_fit_ref 1.036
_refine_ls_hydrogen_treatment constr
_refine_ls_matrix_type full
_refine_ls_number_parameters 148
_refine_ls_number_reflns 2765
_refine_ls_number_restraints 0
_refine_ls_restrained_S_all 1.036
_refine_ls_R_factor_all 0.051
_refine_ls_R_factor_gt 0.0379
_refine_ls_shift/su_max 0.001
_refine_ls_shift/su_mean 0
_refine_ls_structure_factor_coef Fsqd
_refine_ls_weighting_details 'calc w=1/[\s^2^(Fo^2^)+(0.0483P)^2^+0.1860P] where P=(Fo^2^+2Fc^2^)/3'
_refine_ls_weighting_scheme calc
_refine_ls_wR_factor_gt 0.0961
_refine_ls_wR_factor_ref 0.1055
_reflns_number_gt 2198
_reflns_number_total 2765
_reflns_threshold_expression >2sigma(I)
_cod_data_source_file c4ob00787e2.cif
_cod_data_source_block 11cis
_cod_depositor_comments 'Adding full bibliography for 7153840--7153841.cif.'
_cod_database_code 7153840

loop_
_symmetry_equiv_pos_as_xyz
'x, y, z'
'-x, -y, -z'

loop_
_atom_site_label
_atom_site_type_symbol
_atom_site_fract_x
_atom_site_fract_y
_atom_site_fract_z
_atom_site_U_iso_or_equiv
_atom_site_adp_type
_atom_site_occupancy
_atom_site_symmetry_multiplicity
_atom_site_calc_flag
_atom_site_refinement_flags
O2 O 0.38090(13) 0.08129(11) 0.15323(9) 0.0285(2) Uani 1 1 d .
H2 H 0.2896 -0.0112 0.1172 0.043 Uiso 1 1 calc R
O1 O -0.10520(15) 0.23706(11) -0.01853(9) 0.0284(2) Uani 1 1 d .
O3 O 0.27318(14) 0.18586(11) 0.35765(9) 0.0275(2) Uani 1 1 d .
O4 O 0.11931(14) 0.02434(11) 0.32983(9) 0.0279(2) Uani 1 1 d .
C5 C 0.28596(19) 0.20143(15) 0.23224(12) 0.0222(2) Uani 1 1 d .
C4 C 0.4348(2) 0.37554(15) 0.26458(13) 0.0258(3) Uani 1 1 d .
H4 H 0.5817 0.3834 0.3084 0.031 Uiso 1 1 calc R
C9 C -0.11029(19) 0.11601(15) 0.19771(12) 0.0217(2) Uani 1 1 d .
H9 H -0.2476 0.1084 0.1529 0.026 Uiso 1 1 calc R
C6 C 0.06376(18) 0.18761(14) 0.16359(11) 0.0195(2) Uani 1 1 d .
C8 C 0.4404(2) 0.40352(16) 0.13376(14) 0.0298(3) Uani 1 1 d .
H8A H 0.4554 0.3021 0.062 0.036 Uiso 1 1 calc R
H8B H 0.5584 0.5004 0.1435 0.036 Uiso 1 1 calc R
C1 C 0.2202(2) 0.43935(15) 0.10797(13) 0.0270(3) Uani 1 1 d .
H1 H 0.2115 0.4903 0.0392 0.032 Uiso 1 1 calc R
C10 C -0.09452(19) 0.04688(16) 0.30556(12) 0.0242(3) Uani 1 1 d .
C3 C 0.3423(2) 0.51902(16) 0.34785(13) 0.0317(3) Uani 1 1 d .
H3A H 0.459 0.6179 0.4037 0.038 Uiso 1 1 calc R
H3B H 0.2533 0.4821 0.4059 0.038 Uiso 1 1 calc R
C7 C 0.04597(19) 0.28011(14) 0.07242(12) 0.0214(2) Uani 1 1 d .
C2 C 0.2043(2) 0.56281(16) 0.24654(14) 0.0323(3) Uani 1 1 d .
H2A H 0.2604 0.6808 0.2558 0.039 Uiso 1 1 calc R
H2B H 0.0537 0.5473 0.26 0.039 Uiso 1 1 calc R
C12 C -0.1516(2) 0.16352(19) 0.43054(14) 0.0351(3) Uani 1 1 d .
H12A H -0.1427 0.1164 0.4997 0.053 Uiso 1 1 calc R
H12B H -0.2976 0.1747 0.4108 0.053 Uiso 1 1 calc R
H12C H -0.0511 0.2744 0.4614 0.053 Uiso 1 1 calc R
C11 C -0.2345(2) -0.13181(18) 0.26151(15) 0.0341(3) Uani 1 1 d .
H11A H -0.185 -0.2065 0.1868 0.051 Uiso 1 1 calc R
H11B H -0.3836 -0.1327 0.2341 0.051 Uiso 1 1 calc R
H11C H -0.2246 -0.1709 0.3353 0.051 Uiso 1 1 calc R

loop_
_atom_site_aniso_label
_atom_site_aniso_U_11
_atom_site_aniso_U_22
_atom_site_aniso_U_33
_atom_site_aniso_U_23
_atom_site_aniso_U_13
_atom_site_aniso_U_12
O2 0.0174(4) 0.0235(4) 0.0402(5) 0.0068(4) 0.0045(4) 0.0046(3)
O1 0.0307(5) 0.0261(4) 0.0274(5) 0.0117(4) -0.0022(4) 0.0049(4)
O3 0.0237(5) 0.0283(4) 0.0288(5) 0.0140(4) -0.0026(4) -0.0003(3)
O4 0.0238(5) 0.0268(4) 0.0374(5) 0.0190(4) 0.0026(4) 0.0044(3)
C5 0.0181(6) 0.0223(5) 0.0252(6) 0.0088(5) 0.0021(4) 0.0037(4)
C4 0.0189(6) 0.0237(6) 0.0295(6) 0.0079(5) 0.0003(5) -0.0009(4)
C9 0.0192(6) 0.0233(5) 0.0231(6) 0.0093(5) 0.0026(4) 0.0054(4)
C6 0.0189(5) 0.0178(5) 0.0208(5) 0.0064(4) 0.0026(4) 0.0044(4)
C8 0.0259(7) 0.0257(6) 0.0342(7) 0.0108(5) 0.0072(5) -0.0017(5)
C1 0.0299(7) 0.0221(6) 0.0291(6) 0.0119(5) 0.0054(5) 0.0020(5)
C10 0.0209(6) 0.0278(6) 0.0275(6) 0.0145(5) 0.0052(5) 0.0055(5)
C3 0.0355(7) 0.0231(6) 0.0294(7) 0.0051(5) 0.0020(6) 0.0023(5)
C7 0.0225(6) 0.0201(5) 0.0222(6) 0.0076(4) 0.0056(5) 0.0062(4)
C2 0.0356(7) 0.0215(6) 0.0358(7) 0.0069(5) 0.0047(6) 0.0056(5)
C12 0.0404(8) 0.0419(8) 0.0295(7) 0.0171(6) 0.0126(6) 0.0149(6)
C11 0.0302(7) 0.0332(7) 0.0416(8) 0.0212(6) 0.0070(6) 0.0002(5)

loop_
_atom_type_symbol
_atom_type_description
_atom_type_scat_dispersion_real
_atom_type_scat_dispersion_imag
_atom_type_scat_source
C C 0.0033 0.0016 'International Tables Vol C Tables 4.2.6.8 and 6.1.1.4'
H H 0 0 'International Tables Vol C Tables 4.2.6.8 and 6.1.1.4'
O O 0.0106 0.006 'International Tables Vol C Tables 4.2.6.8 and 6.1.1.4'

loop_
_geom_angle_atom_site_label_1
_geom_angle_atom_site_label_2
_geom_angle_atom_site_label_3
_geom_angle
C5 O2 H2 109.5
C5 O3 O4 106.33(8)
C10 O4 O3 108.05(8)
O2 C5 O3 111.24(10)
O2 C5 C6 111.39(9)
O3 C5 C6 109.47(9)
O2 C5 C4 107.73(10)
O3 C5 C4 105.36(9)
C6 C5 C4 111.49(10)
C8 C4 C5 107.29(10)
C8 C4 C3 103.25(11)
C5 C4 C3 112.34(11)
C8 C4 H4 111.2
C5 C4 H4 111.2
C3 C4 H4 111.2
C6 C9 C10 121.42(11)
C6 C9 H9 119.3
C10 C9 H9 119.3
C9 C6 C7 120.55(10)
C9 C6 C5 120.89(10)
C7 C6 C5 117.87(10)
C4 C8 C1 101.59(10)
C4 C8 H8A 111.5
C1 C8 H8A 111.5
C4 C8 H8B 111.5
C1 C8 H8B 111.5
H8A C8 H8B 109.3
C7 C1 C8 109.67(10)
C7 C1 C2 108.05(10)
C8 C1 C2 102.45(10)
C7 C1 H1 112.1
C8 C1 H1 112.1
C2 C1 H1 112.1
O4 C10 C9 109.14(9)
O4 C10 C12 111.70(10)
C9 C10 C12 110.22(10)
O4 C10 C11 102.70(10)
C9 C10 C11 111.81(10)
C12 C10 C11 111.08(11)
C4 C3 C2 105.66(11)
C4 C3 H3A 110.6
C2 C3 H3A 110.6
C4 C3 H3B 110.6
C2 C3 H3B 110.6
H3A C3 H3B 108.7
O1 C7 C6 122.72(11)
O1 C7 C1 122.33(11)
C6 C7 C1 114.77(10)
C3 C2 C1 105.46(11)
C3 C2 H2A 110.6
C1 C2 H2A 110.6
C3 C2 H2B 110.6
C1 C2 H2B 110.6
H2A C2 H2B 108.8
C10 C12 H12A 109.5
C10 C12 H12B 109.5
H12A C12 H12B 109.5
C10 C12 H12C 109.5
H12A C12 H12C 109.5
H12B C12 H12C 109.5
C10 C11 H11A 109.5
C10 C11 H11B 109.5
H11A C11 H11B 109.5
C10 C11 H11C 109.5
H11A C11 H11C 109.5
H11B C11 H11C 109.5

loop_
_geom_bond_atom_site_label_1
_geom_bond_atom_site_label_2
_geom_bond_distance
O2 C5 1.3989(15)
O2 H2 0.84
O1 C7 1.2222(15)
O3 C5 1.4324(14)
O3 O4 1.4735(12)
O4 C10 1.4474(15)
C5 C6 1.5177(16)
C5 C4 1.5354(16)
C4 C8 1.5344(18)
C4 C3 1.5403(19)
C4 H4 1
C9 C6 1.3295(16)
C9 C10 1.5028(16)
C9 H9 0.95
C6 C7 1.4935(16)
C8 C1 1.5375(19)
C8 H8A 0.99
C8 H8B 0.99
C1 C7 1.5121(16)
C1 C2 1.5541(19)
C1 H1 1
C10 C12 1.5254(19)
C10 C11 1.5274(17)
C3 C2 1.5501(19)
C3 H3A 0.99
C3 H3B 0.99
C2 H2A 0.99
C2 H2B 0.99
C12 H12A 0.98
C12 H12B 0.98
C12 H12C 0.98
C11 H11A 0.98
C11 H11B 0.98
C11 H11C 0.98

loop_
_geom_hbond_atom_site_label_D
_geom_hbond_atom_site_label_H
_geom_hbond_atom_site_label_A
_geom_hbond_distance_DH
_geom_hbond_distance_HA
_geom_hbond_distance_DA
_geom_hbond_angle_DHA
_geom_hbond_site_symmetry_A
O2 H2 O1 0.84 1.96 2.7941(12) 172.2 2
